data_7007993
loop_
_publ_author_name
'B\'eni, Zolt\'an'
'Ros, Renzo'
'Tassan, Augusto'
'Scopelliti, Rosario'
'Roulet, Raymond'

_publ_section_title
;
 Oxidative addition of iodo-acetonitrile and of elemental halogens to
 [Pt3(mu-CO)3(PCy3)3].
;
_journal_issue 2
_journal_name_full 'Dalton transactions (Cambridge, England : 2003)'
_journal_page_first 315
_journal_page_last 325
_journal_paper_doi 10.1039/b415311a
_journal_year 2005
_chemical_formula_moiety 'C59 H101 I N O3 P3 Pt3, 3.5(C7 H8)'
_chemical_formula_sum 'C83.5 H129 I N O3 P3 Pt3'
_chemical_formula_weight 1999.96
_chemical_name_systematic
;
?
;
_space_group_IT_number 2
_symmetry_cell_setting triclinic
_symmetry_space_group_name_Hall '-P 1'
_symmetry_space_group_name_H-M 'P -1'
_atom_sites_solution_hydrogens geom
_atom_sites_solution_primary direct
_atom_sites_solution_secondary difmap
_audit_creation_method SHELXL-97
_cell_angle_alpha 79.497(4)
_cell_angle_beta 81.349(4)
_cell_angle_gamma 61.811(6)
_cell_formula_units_Z 2
_cell_length_a 14.1422(8)
_cell_length_b 14.2121(8)
_cell_length_c 23.2836(9)
_cell_measurement_reflns_used 7888
_cell_measurement_temperature 140(2)
_cell_measurement_theta_max 25.9439
_cell_measurement_theta_min 2.12155
_cell_volume 4044.4(4)
_computing_cell_refinement 'Oxford Diffraction CrysAlis RED'
_computing_data_collection 'Oxford Diffraction CrysAlis CCD'
_computing_data_reduction 'Oxford Diffraction CrysAlis RED'
_computing_molecular_graphics 'Bruker SHELXTL'
_computing_publication_material 'Bruker SHELXTL'
_computing_structure_refinement 'SHELXL-97 (Sheldrick, 1997)'
_computing_structure_solution 'SHELXS-97 (Sheldrick, 1990)'
_diffrn_ambient_temperature 140(2)
_diffrn_measured_fraction_theta_full 0.878
_diffrn_measured_fraction_theta_max 0.878
_diffrn_measurement_device_type 'Oxford Diffraction KM4/Sapphire CCD'
_diffrn_measurement_method 'phi and omega scans'
_diffrn_radiation_monochromator graphite
_diffrn_radiation_source 'fine-focus sealed tube'
_diffrn_radiation_type MoK\a
_diffrn_radiation_wavelength 0.71073
_diffrn_reflns_av_R_equivalents 0.0425
_diffrn_reflns_av_sigmaI/netI 0.0800
_diffrn_reflns_limit_h_max 16
_diffrn_reflns_limit_h_min -16
_diffrn_reflns_limit_k_max 16
_diffrn_reflns_limit_k_min -16
_diffrn_reflns_limit_l_max 23
_diffrn_reflns_limit_l_min -27
_diffrn_reflns_number 24446
_diffrn_reflns_theta_full 25.03
_diffrn_reflns_theta_max 25.03
_diffrn_reflns_theta_min 3.31
_exptl_absorpt_coefficient_mu 5.663
_exptl_absorpt_correction_type none
_exptl_crystal_colour yellow
_exptl_crystal_density_diffrn 1.642
_exptl_crystal_density_method 'not measured'
_exptl_crystal_description irregular
_exptl_crystal_F_000 1986
_exptl_crystal_size_max 0.23
_exptl_crystal_size_mid 0.14
_exptl_crystal_size_min 0.14
_refine_diff_density_max 5.595
_refine_diff_density_min -1.581
_refine_diff_density_rms 0.196
_refine_ls_extinction_coef 0.00007(9)
_refine_ls_extinction_expression Fc^*^=kFc[1+0.001xFc^2^\l^3^/sin(2\q)]^-1/4^
_refine_ls_extinction_method SHELXL
_refine_ls_goodness_of_fit_ref 0.989
_refine_ls_hydrogen_treatment mixed
_refine_ls_matrix_type full
_refine_ls_number_parameters 423
_refine_ls_number_reflns 12541
_refine_ls_number_restraints 9
_refine_ls_restrained_S_all 0.995
_refine_ls_R_factor_all 0.0768
_refine_ls_R_factor_gt 0.0489
_refine_ls_shift/su_max 0.001
_refine_ls_shift/su_mean 0.000
_refine_ls_structure_factor_coef Fsqd
_refine_ls_weighting_details 'calc w=1/[\s^2^(Fo^2^)+(0.0732P)^2^+0.0000P] where P=(Fo^2^+2Fc^2^)/3'
_refine_ls_weighting_scheme calc
_refine_ls_wR_factor_gt 0.1192
_refine_ls_wR_factor_ref 0.1386
_reflns_number_gt 8853
_reflns_number_total 12541
_reflns_threshold_expression >2sigma(I)
_cod_data_source_file b415311a.txt
_cod_data_source_block roulet11
_cod_depositor_comments
;
The following automatic conversions were performed:
'_symmetry_cell_setting' value 'Triclinic' changed to 'triclinic'
according to '/home/saulius/struct/CIF-dictionaries/cif_core.dic'
dictionary named 'cif_core.dic' version 2.4.1 from 2010-06-29.

Automatic conversion script
Id: cif_fix_enum 1527 2010-12-29 10:47:43Z saulius 
;
_cod_original_cell_volume 4044.5(4)
_cod_original_sg_symbol_H-M P-1
_cod_original_formula_sum 'C83.50 H129 I N O3 P3 Pt3'
_cod_database_code 7007993

loop_
_symmetry_equiv_pos_as_xyz
'x, y, z'
'-x, -y, -z'

loop_
_atom_site_label
_atom_site_type_symbol
_atom_site_fract_x
_atom_site_fract_y
_atom_site_fract_z
_atom_site_U_iso_or_equiv
_atom_site_adp_type
_atom_site_occupancy
_atom_site_symmetry_multiplicity
_atom_site_calc_flag
_atom_site_refinement_flags
_atom_site_disorder_assembly
_atom_site_disorder_group
Pt1 Pt 0.11512(4) 0.21111(3) -0.18580(2) 0.02522(14) Uani 1 1 d . . .
Pt2 Pt 0.05672(4) 0.17884(3) -0.28453(2) 0.02771(14) Uani 1 1 d . . .
Pt3 Pt 0.21330(4) 0.01346(3) -0.22419(2) 0.02459(14) Uani 1 1 d . . .
I1 I -0.01866(7) 0.12393(6) -0.13746(4) 0.0345(2) Uani 1 1 d . . .
P1 P 0.0843(2) 0.3070(2) -0.10650(13) 0.0239(7) Uani 1 1 d . . .
P2 P -0.0400(2) 0.2269(2) -0.36457(14) 0.0290(7) Uani 1 1 d . . .
P3 P 0.3277(2) -0.1658(2) -0.21392(13) 0.0240(7) Uani 1 1 d . . .
O1 O -0.0586(8) 0.4083(7) -0.2611(4) 0.047(2) Uiso 1 1 d . . .
O2 O 0.1606(7) -0.0361(6) -0.3317(4) 0.038(2) Uiso 1 1 d . . .
O3 O 0.3372(7) 0.0372(6) -0.1369(4) 0.042(2) Uiso 1 1 d . . .
N1 N 0.3177(12) 0.1926(11) -0.3278(7) 0.072(4) Uiso 1 1 d . . .
C1 C -0.0033(11) 0.3177(10) -0.2578(6) 0.039(3) Uiso 1 1 d . . .
C2 C 0.1479(10) 0.0243(9) -0.3045(6) 0.033(3) Uiso 1 1 d . . .
C3 C 0.2688(10) 0.0554(8) -0.1651(5) 0.030(3) Uiso 1 1 d . . .
C4 C 0.2202(9) 0.2736(8) -0.2368(5) 0.026(2) Uiso 1 1 d . . .
H4A H 0.1767 0.3515 -0.2490 0.031 Uiso 1 1 calc R . .
H4B H 0.2742 0.2657 -0.2112 0.031 Uiso 1 1 calc R . .
C5 C 0.2699(15) 0.2281(13) -0.2824(8) 0.068(5) Uiso 1 1 d . . .
C6 C 0.0677(10) 0.2327(8) -0.0333(5) 0.028(3) Uiso 1 1 d . . .
H6 H 0.0000 0.2277 -0.0349 0.033 Uiso 1 1 calc R . .
C7 C 0.1527(10) 0.1167(9) -0.0225(5) 0.033(3) Uiso 1 1 d . . .
H7A H 0.1613 0.0797 -0.0564 0.039 Uiso 1 1 calc R . .
H7B H 0.2224 0.1146 -0.0186 0.039 Uiso 1 1 calc R . .
C8 C 0.1229(12) 0.0587(10) 0.0320(6) 0.047(3) Uiso 1 1 d . . .
H8A H 0.0597 0.0506 0.0254 0.056 Uiso 1 1 calc R . .
H8B H 0.1833 -0.0143 0.0397 0.056 Uiso 1 1 calc R . .
C9 C 0.0970(12) 0.1154(10) 0.0849(6) 0.048(3) Uiso 1 1 d . . .
H9A H 0.1636 0.1121 0.0958 0.058 Uiso 1 1 calc R . .
H9B H 0.0706 0.0774 0.1181 0.058 Uiso 1 1 calc R . .
C10 C 0.0118(11) 0.2339(9) 0.0749(6) 0.039(3) Uiso 1 1 d . . .
H10A H 0.0044 0.2704 0.1089 0.047 Uiso 1 1 calc R . .
H10B H -0.0588 0.2381 0.0707 0.047 Uiso 1 1 calc R . .
C11 C 0.0468(10) 0.2896(9) 0.0190(5) 0.030(3) Uiso 1 1 d . . .
H11A H -0.0101 0.3646 0.0110 0.036 Uiso 1 1 calc R . .
H11B H 0.1130 0.2924 0.0254 0.036 Uiso 1 1 calc R . .
C12 C 0.1864(9) 0.3531(8) -0.1026(5) 0.030(3) Uiso 1 1 d . . .
H12 H 0.1948 0.3881 -0.1431 0.036 Uiso 1 1 calc R . .
C13 C 0.2984(10) 0.2624(9) -0.0904(6) 0.034(3) Uiso 1 1 d . . .
H13A H 0.3182 0.2062 -0.1158 0.041 Uiso 1 1 calc R . .
H13B H 0.2983 0.2293 -0.0491 0.041 Uiso 1 1 calc R . .
C14 C 0.3812(11) 0.3054(10) -0.1018(6) 0.041(3) Uiso 1 1 d . . .
H14A H 0.3852 0.3336 -0.1438 0.049 Uiso 1 1 calc R . .
H14B H 0.4530 0.2461 -0.0925 0.049 Uiso 1 1 calc R . .
C15 C 0.3502(11) 0.3961(9) -0.0640(6) 0.040(3) Uiso 1 1 d . . .
H15A H 0.3552 0.3656 -0.0222 0.048 Uiso 1 1 calc R . .
H15B H 0.4017 0.4264 -0.0742 0.048 Uiso 1 1 calc R . .
C16 C 0.2393(10) 0.4836(9) -0.0731(6) 0.037(3) Uiso 1 1 d . . .
H16A H 0.2369 0.5198 -0.1138 0.045 Uiso 1 1 calc R . .
H16B H 0.2210 0.5376 -0.0464 0.045 Uiso 1 1 calc R . .
C17 C 0.1545(10) 0.4421(9) -0.0619(6) 0.032(3) Uiso 1 1 d . . .
H17A H 0.0827 0.5021 -0.0704 0.039 Uiso 1 1 calc R . .
H17B H 0.1514 0.4115 -0.0203 0.039 Uiso 1 1 calc R . .
C18 C -0.0434(9) 0.4352(8) -0.1070(5) 0.026(2) Uiso 1 1 d . . .
H18 H -0.0528 0.4637 -0.0692 0.032 Uiso 1 1 calc R . .
C19 C -0.0418(10) 0.5222(9) -0.1572(6) 0.034(3) Uiso 1 1 d . . .
H19A H 0.0191 0.5365 -0.1538 0.040 Uiso 1 1 calc R . .
H19B H -0.0305 0.4953 -0.1953 0.040 Uiso 1 1 calc R . .
C20 C -0.1451(12) 0.6255(10) -0.1559(7) 0.048(3) Uiso 1 1 d . . .
H20A H -0.1432 0.6770 -0.1904 0.058 Uiso 1 1 calc R . .
H20B H -0.1511 0.6577 -0.1204 0.058 Uiso 1 1 calc R . .
C21 C -0.2454(11) 0.6081(10) -0.1559(6) 0.044(3) Uiso 1 1 d . . .
H21A H -0.3113 0.6770 -0.1522 0.053 Uiso 1 1 calc R . .
H21B H -0.2442 0.5844 -0.1935 0.053 Uiso 1 1 calc R . .
C22 C -0.2481(11) 0.5236(10) -0.1053(6) 0.045(3) Uiso 1 1 d . . .
H22A H -0.3110 0.5116 -0.1072 0.054 Uiso 1 1 calc R . .
H22B H -0.2551 0.5495 -0.0675 0.054 Uiso 1 1 calc R . .
C23 C -0.1419(10) 0.4156(9) -0.1098(6) 0.034(3) Uiso 1 1 d . . .
H23A H -0.1432 0.3607 -0.0771 0.040 Uiso 1 1 calc R . .
H23B H -0.1361 0.3885 -0.1471 0.040 Uiso 1 1 calc R . .
C24 C -0.1610(9) 0.3604(8) -0.3625(5) 0.028(3) Uiso 1 1 d . . .
H24 H -0.1338 0.4106 -0.3557 0.034 Uiso 1 1 calc R . .
C25 C -0.2400(12) 0.3618(10) -0.3111(6) 0.047(3) Uiso 1 1 d . . .
H25A H -0.2021 0.3307 -0.2747 0.056 Uiso 1 1 calc R . .
H25B H -0.2747 0.3180 -0.3165 0.056 Uiso 1 1 calc R . .
C26 C -0.3252(12) 0.4780(11) -0.3066(7) 0.051(4) Uiso 1 1 d . . .
H26A H -0.2905 0.5201 -0.2984 0.061 Uiso 1 1 calc R . .
H26B H -0.3785 0.4792 -0.2735 0.061 Uiso 1 1 calc R . .
C27 C -0.3831(12) 0.5306(11) -0.3634(6) 0.047(3) Uiso 1 1 d . . .
H27A H -0.4230 0.4925 -0.3699 0.056 Uiso 1 1 calc R . .
H27B H -0.4357 0.6065 -0.3597 0.056 Uiso 1 1 calc R . .
C28 C -0.3042(11) 0.5266(9) -0.4146(6) 0.039(3) Uiso 1 1 d . . .
H28A H -0.2693 0.5704 -0.4095 0.047 Uiso 1 1 calc R . .
H28B H -0.3430 0.5586 -0.4507 0.047 Uiso 1 1 calc R . .
C29 C -0.2154(10) 0.4090(9) -0.4218(6) 0.035(3) Uiso 1 1 d . . .
H29A H -0.2481 0.3656 -0.4307 0.042 Uiso 1 1 calc R . .
H29B H -0.1616 0.4097 -0.4542 0.042 Uiso 1 1 calc R . .
C30 C 0.0365(10) 0.2443(8) -0.4342(5) 0.031(3) Uiso 1 1 d . . .
H30 H -0.0103 0.2630 -0.4669 0.037 Uiso 1 1 calc R . .
C31 C 0.0644(10) 0.3360(9) -0.4358(6) 0.036(3) Uiso 1 1 d . . .
H31A H -0.0027 0.4029 -0.4299 0.043 Uiso 1 1 calc R . .
H31B H 0.1095 0.3196 -0.4032 0.043 Uiso 1 1 calc R . .
C32 C 0.1242(11) 0.3549(10) -0.4933(6) 0.041(3) Uiso 1 1 d . . .
H32A H 0.1427 0.4133 -0.4914 0.049 Uiso 1 1 calc R . .
H32B H 0.0768 0.3782 -0.5257 0.049 Uiso 1 1 calc R . .
C33 C 0.2267(13) 0.2531(11) -0.5057(7) 0.054(4) Uiso 1 1 d . . .
H33A H 0.2782 0.2347 -0.4761 0.065 Uiso 1 1 calc R . .
H33B H 0.2607 0.2654 -0.5448 0.065 Uiso 1 1 calc R . .
C34 C 0.1991(13) 0.1593(11) -0.5037(7) 0.053(4) Uiso 1 1 d . . .
H34A H 0.1536 0.1752 -0.5361 0.064 Uiso 1 1 calc R . .
H34B H 0.2664 0.0926 -0.5098 0.064 Uiso 1 1 calc R . .
C35 C 0.1396(11) 0.1408(10) -0.4451(6) 0.043(3) Uiso 1 1 d . . .
H35A H 0.1213 0.0820 -0.4461 0.051 Uiso 1 1 calc R . .
H35B H 0.1869 0.1192 -0.4128 0.051 Uiso 1 1 calc R . .
C36 C -0.0757(10) 0.1222(9) -0.3742(5) 0.033(3) Uiso 1 1 d . . .
H36 H -0.0052 0.0581 -0.3815 0.039 Uiso 1 1 calc R . .
C37 C -0.1394(12) 0.1409(10) -0.4253(6) 0.048(3) Uiso 1 1 d . . .
H37A H -0.1051 0.1638 -0.4616 0.057 Uiso 1 1 calc R . .
H37B H -0.2130 0.1996 -0.4191 0.057 Uiso 1 1 calc R . .
C38 C -0.1460(13) 0.0396(11) -0.4330(7) 0.054(4) Uiso 1 1 d . . .
H38A H -0.0731 -0.0178 -0.4424 0.064 Uiso 1 1 calc R . .
H38B H -0.1905 0.0554 -0.4658 0.064 Uiso 1 1 calc R . .
C39 C -0.1959(12) 0.0012(11) -0.3765(6) 0.052(4) Uiso 1 1 d . . .
H39A H -0.2712 0.0559 -0.3692 0.062 Uiso 1 1 calc R . .
H39B H -0.1964 -0.0665 -0.3809 0.062 Uiso 1 1 calc R . .
C40 C -0.1347(13) -0.0169(11) -0.3267(7) 0.052(4) Uiso 1 1 d . . .
H40A H -0.0611 -0.0759 -0.3328 0.062 Uiso 1 1 calc R . .
H40B H -0.1693 -0.0398 -0.2906 0.062 Uiso 1 1 calc R . .
C41 C -0.1273(12) 0.0855(10) -0.3183(6) 0.046(3) Uiso 1 1 d . . .
H41A H -0.2003 0.1435 -0.3095 0.056 Uiso 1 1 calc R . .
H41B H -0.0837 0.0694 -0.2850 0.056 Uiso 1 1 calc R . .
C42 C 0.2798(9) -0.2467(8) -0.2432(5) 0.025(2) Uiso 1 1 d . . .
H42 H 0.2630 -0.2109 -0.2841 0.030 Uiso 1 1 calc R . .
C43 C 0.1718(12) -0.2383(11) -0.2138(6) 0.049(4) Uiso 1 1 d . . .
H43A H 0.1823 -0.2763 -0.1734 0.059 Uiso 1 1 calc R . .
H43B H 0.1204 -0.1616 -0.2114 0.059 Uiso 1 1 calc R . .
C44 C 0.1251(12) -0.2858(10) -0.2471(6) 0.046(3) Uiso 1 1 d . . .
H44A H 0.1030 -0.2403 -0.2850 0.055 Uiso 1 1 calc R . .
H44B H 0.0602 -0.2865 -0.2245 0.055 Uiso 1 1 calc R . .
C45 C 0.2076(11) -0.4023(10) -0.2584(6) 0.044(3) Uiso 1 1 d . . .
H45A H 0.2208 -0.4500 -0.2206 0.052 Uiso 1 1 calc R . .
H45B H 0.1766 -0.4283 -0.2835 0.052 Uiso 1 1 calc R . .
C46 C 0.3119(11) -0.4098(10) -0.2871(6) 0.045(3) Uiso 1 1 d . . .
H46A H 0.3008 -0.3691 -0.3269 0.054 Uiso 1 1 calc R . .
H46B H 0.3633 -0.4860 -0.2909 0.054 Uiso 1 1 calc R . .
C47 C 0.3577(11) -0.3637(9) -0.2508(6) 0.037(3) Uiso 1 1 d . . .
H47A H 0.3724 -0.4072 -0.2118 0.045 Uiso 1 1 calc R . .
H47B H 0.4267 -0.3683 -0.2703 0.045 Uiso 1 1 calc R . .
C48 C 0.4609(10) -0.1937(9) -0.2539(5) 0.029(3) Uiso 1 1 d . . .
H48 H 0.5084 -0.2732 -0.2485 0.034 Uiso 1 1 calc R . .
C49 C 0.4445(11) -0.1562(10) -0.3201(6) 0.040(3) Uiso 1 1 d . . .
H49A H 0.4142 -0.1966 -0.3348 0.047 Uiso 1 1 calc R . .
H49B H 0.3928 -0.0787 -0.3259 0.047 Uiso 1 1 calc R . .
C50 C 0.5530(12) -0.1750(11) -0.3550(7) 0.053(4) Uiso 1 1 d . . .
H50A H 0.6029 -0.2531 -0.3520 0.064 Uiso 1 1 calc R . .
H50B H 0.5411 -0.1476 -0.3969 0.064 Uiso 1 1 calc R . .
C51 C 0.6016(13) -0.1177(11) -0.3310(6) 0.052(4) Uiso 1 1 d . . .
H51A H 0.5529 -0.0393 -0.3361 0.062 Uiso 1 1 calc R . .
H51B H 0.6708 -0.1300 -0.3534 0.062 Uiso 1 1 calc R . .
C52 C 0.6207(12) -0.1554(11) -0.2668(7) 0.054(4) Uiso 1 1 d . . .
H52A H 0.6735 -0.2326 -0.2616 0.065 Uiso 1 1 calc R . .
H52B H 0.6505 -0.1142 -0.2524 0.065 Uiso 1 1 calc R . .
C53 C 0.5166(11) -0.1391(10) -0.2327(6) 0.043(3) Uiso 1 1 d . . .
H53A H 0.4675 -0.0610 -0.2349 0.052 Uiso 1 1 calc R . .
H53B H 0.5306 -0.1670 -0.1911 0.052 Uiso 1 1 calc R . .
C54 C 0.3560(9) -0.2173(8) -0.1362(5) 0.024(2) Uiso 1 1 d . . .
H54 H 0.3918 -0.1776 -0.1255 0.029 Uiso 1 1 calc R . .
C55 C 0.4359(11) -0.3377(9) -0.1228(6) 0.036(3) Uiso 1 1 d . . .
H55A H 0.4038 -0.3825 -0.1303 0.044 Uiso 1 1 calc R . .
H55B H 0.5025 -0.3547 -0.1488 0.044 Uiso 1 1 calc R . .
C56 C 0.4629(11) -0.3635(10) -0.0592(6) 0.039(3) Uiso 1 1 d . . .
H56A H 0.5023 -0.3244 -0.0533 0.047 Uiso 1 1 calc R . .
H56B H 0.5112 -0.4415 -0.0508 0.047 Uiso 1 1 calc R . .
C57 C 0.3633(10) -0.3331(9) -0.0156(5) 0.033(3) Uiso 1 1 d . . .
H57A H 0.3847 -0.3438 0.0246 0.040 Uiso 1 1 calc R . .
H57B H 0.3295 -0.3799 -0.0165 0.040 Uiso 1 1 calc R . .
C58 C 0.2820(11) -0.2140(9) -0.0320(6) 0.040(3) Uiso 1 1 d . . .
H58A H 0.2150 -0.1972 -0.0063 0.048 Uiso 1 1 calc R . .
H58B H 0.3122 -0.1675 -0.0246 0.048 Uiso 1 1 calc R . .
C59 C 0.2548(11) -0.1879(10) -0.0952(6) 0.041(3) Uiso 1 1 d . . .
H59A H 0.2059 -0.1100 -0.1036 0.049 Uiso 1 1 calc R . .
H59B H 0.2172 -0.2282 -0.1018 0.049 Uiso 1 1 calc R . .
C60 C 0.0168(14) 0.6294(13) -0.3654(8) 0.065(4) Uiso 1 1 d . . .
C61 C 0.0860(12) 0.5192(11) -0.3640(7) 0.053(4) Uiso 1 1 d . . .
H61 H 0.0640 0.4676 -0.3438 0.063 Uiso 1 1 calc R . .
C62 C 0.1869(14) 0.4872(13) -0.3926(7) 0.064(4) Uiso 1 1 d . . .
H62 H 0.2351 0.4126 -0.3916 0.077 Uiso 1 1 calc R . .
C63 C 0.2191(16) 0.5612(13) -0.4227(8) 0.074(5) Uiso 1 1 d . . .
H63 H 0.2873 0.5376 -0.4442 0.088 Uiso 1 1 calc R . .
C64 C 0.1522(14) 0.6698(12) -0.4216(7) 0.061(4) Uiso 1 1 d . . .
H64 H 0.1763 0.7213 -0.4391 0.074 Uiso 1 1 calc R . .
C65 C 0.0537(14) 0.7010(13) -0.3956(7) 0.062(4) Uiso 1 1 d . . .
H65 H 0.0062 0.7760 -0.3978 0.075 Uiso 1 1 calc R . .
C66 C -0.0939(15) 0.6686(14) -0.3349(8) 0.073(5) Uiso 1 1 d . . .
H66A H -0.1156 0.7383 -0.3218 0.110 Uiso 1 1 calc R . .
H66B H -0.0935 0.6164 -0.3008 0.110 Uiso 1 1 calc R . .
H66C H -0.1448 0.6767 -0.3619 0.110 Uiso 1 1 calc R . .
C67 C 0.6295(13) 0.2588(12) -0.1896(7) 0.056(4) Uiso 1 1 d . . .
C68 C 0.5472(13) 0.3109(12) -0.2273(7) 0.056(4) Uiso 1 1 d . . .
H68 H 0.5102 0.3874 -0.2335 0.068 Uiso 1 1 calc R . .
C69 C 0.5190(14) 0.2507(13) -0.2562(8) 0.065(4) Uiso 1 1 d . . .
H69 H 0.4652 0.2862 -0.2835 0.078 Uiso 1 1 calc R . .
C70 C 0.5685(16) 0.1410(15) -0.2453(9) 0.081(5) Uiso 1 1 d . . .
H70 H 0.5469 0.0999 -0.2631 0.097 Uiso 1 1 calc R . .
C71 C 0.6492(17) 0.0915(16) -0.2085(9) 0.085(6) Uiso 1 1 d . . .
H71 H 0.6868 0.0151 -0.2028 0.103 Uiso 1 1 calc R . .
C72 C 0.6777(17) 0.1493(15) -0.1794(9) 0.081(5) Uiso 1 1 d . . .
H72 H 0.7312 0.1126 -0.1521 0.097 Uiso 1 1 calc R . .
C73 C 0.6525(16) 0.3242(14) -0.1544(8) 0.079(5) Uiso 1 1 d . . .
H73A H 0.6707 0.2852 -0.1152 0.119 Uiso 1 1 calc R . .
H73B H 0.5888 0.3938 -0.1513 0.119 Uiso 1 1 calc R . .
H73C H 0.7131 0.3359 -0.1740 0.119 Uiso 1 1 calc R . .
C74A C 0.462(2) 0.7189(19) -0.5447(11) 0.102(14) Uiso 0.50 1 d PGD A 1
C75A C 0.402(2) 0.7069(19) -0.4935(12) 0.107(17) Uiso 0.50 1 d PGD A 1
C76A C 0.365(2) 0.781(2) -0.4539(10) 0.085(12) Uiso 0.50 1 d PG A 1
C77A C 0.389(2) 0.8676(19) -0.4654(11) 0.083(11) Uiso 0.50 1 d PG A 1
C78A C 0.449(2) 0.8796(17) -0.5165(12) 0.073(10) Uiso 0.50 1 d PG A 1
C79A C 0.486(2) 0.8052(19) -0.5562(11) 0.081(12) Uiso 0.50 1 d PGD A 1
C80A C 0.499(3) 0.638(2) -0.5909(14) 0.086(12) Uiso 0.50 1 d PD A 1
C74B C 0.4681(19) 0.8126(15) -0.5320(9) 0.054(8) Uiso 0.50 1 d PGD B 2
C75B C 0.417(2) 0.7871(19) -0.4803(9) 0.082(11) Uiso 0.50 1 d PGD B 2
C76B C 0.402(2) 0.695(2) -0.4726(11) 0.12(2) Uiso 0.50 1 d PG B 2
C77B C 0.439(3) 0.6290(18) -0.5165(14) 0.083(11) Uiso 0.50 1 d PG B 2
C78B C 0.490(3) 0.6545(18) -0.5682(12) 0.122(19) Uiso 0.50 1 d PG B 2
C79B C 0.505(2) 0.7463(18) -0.5760(9) 0.057(8) Uiso 0.50 1 d PGD B 2
C80B C 0.488(3) 0.914(2) -0.5402(14) 0.081(11) Uiso 0.50 1 d PD B 2
C81 C 0.545(2) -0.059(2) -0.0463(11) 0.131(9) Uiso 1 1 d D . .
C82 C 0.472(2) -0.078(2) -0.0034(12) 0.128(9) Uiso 1 1 d D . .
C83 C 0.566(2) 0.0299(18) -0.0331(11) 0.104(7) Uiso 1 1 d D . .
C84 C 0.610(4) -0.124(3) -0.0945(17) 0.136(19) Uiso 0.50 1 d PD . .

loop_
_atom_site_aniso_label
_atom_site_aniso_U_11
_atom_site_aniso_U_22
_atom_site_aniso_U_33
_atom_site_aniso_U_23
_atom_site_aniso_U_13
_atom_site_aniso_U_12
Pt1 0.0262(3) 0.0236(2) 0.0250(3) -0.00427(17) -0.0011(2) -0.01059(18)
Pt2 0.0286(3) 0.0256(2) 0.0266(3) -0.00220(18) -0.0040(2) -0.01041(18)
Pt3 0.0257(3) 0.0209(2) 0.0244(3) -0.00228(17) -0.0037(2) -0.00802(17)
I1 0.0348(5) 0.0365(4) 0.0369(5) -0.0055(3) 0.0010(4) -0.0210(3)
P1 0.0241(16) 0.0230(13) 0.0237(17) -0.0053(11) -0.0011(14) -0.0095(11)
P2 0.0262(17) 0.0280(14) 0.0310(19) 0.0001(13) -0.0052(15) -0.0114(12)
P3 0.0219(15) 0.0229(13) 0.0239(17) -0.0044(11) 0.0019(13) -0.0080(11)

loop_
_atom_type_symbol
_atom_type_description
_atom_type_scat_dispersion_real
_atom_type_scat_dispersion_imag
_atom_type_scat_source
C C 0.0033 0.0016 'International Tables Vol C Tables 4.2.6.8 and 6.1.1.4'
H H 0.0000 0.0000 'International Tables Vol C Tables 4.2.6.8 and 6.1.1.4'
N N 0.0061 0.0033 'International Tables Vol C Tables 4.2.6.8 and 6.1.1.4'
O O 0.0106 0.0060 'International Tables Vol C Tables 4.2.6.8 and 6.1.1.4'
P P 0.1023 0.0942 'International Tables Vol C Tables 4.2.6.8 and 6.1.1.4'
I I -0.4742 1.8119 'International Tables Vol C Tables 4.2.6.8 and 6.1.1.4'
Pt Pt -1.7033 8.3905 'International Tables Vol C Tables 4.2.6.8 and 6.1.1.4'

loop_
_geom_angle_atom_site_label_1
_geom_angle_atom_site_label_2
_geom_angle_atom_site_label_3
_geom_angle
_geom_angle_site_symmetry_1
_geom_angle_site_symmetry_3
_geom_angle_publ_flag
C4 Pt1 C3 86.2(4) . . ?
C4 Pt1 C1 84.0(4) . . ?
C3 Pt1 C1 144.8(5) . . ?
C4 Pt1 P1 94.0(3) . . ?
C3 Pt1 P1 103.6(3) . . ?
C1 Pt1 P1 110.8(3) . . ?
C4 Pt1 I1 171.3(3) . . ?
C3 Pt1 I1 94.2(3) . . ?
C1 Pt1 I1 90.8(3) . . ?
P1 Pt1 I1 94.31(8) . . ?
C4 Pt1 Pt3 97.2(3) . . ?
C3 Pt1 Pt3 45.5(3) . . ?
C1 Pt1 Pt3 102.5(3) . . ?
P1 Pt1 Pt3 145.77(7) . . ?
I1 Pt1 Pt3 77.14(2) . . ?
C4 Pt1 Pt2 92.1(3) . . ?
C3 Pt1 Pt2 103.1(3) . . ?
C1 Pt1 Pt2 43.7(3) . . ?
P1 Pt1 Pt2 152.90(7) . . ?
I1 Pt1 Pt2 79.38(2) . . ?
Pt3 Pt1 Pt2 58.819(16) . . ?
C1 Pt2 C2 168.2(5) . . ?
C1 Pt2 P2 98.9(4) . . ?
C2 Pt2 P2 91.7(3) . . ?
C1 Pt2 Pt3 117.3(4) . . ?
C2 Pt2 Pt3 52.1(3) . . ?
P2 Pt2 Pt3 143.76(8) . . ?
C1 Pt2 Pt1 56.8(4) . . ?
C2 Pt2 Pt1 112.6(3) . . ?
P2 Pt2 Pt1 155.71(8) . . ?
Pt3 Pt2 Pt1 60.536(16) . . ?
C3 Pt3 C2 158.7(4) . . ?
C3 Pt3 P3 98.4(3) . . ?
C2 Pt3 P3 98.4(3) . . ?
C3 Pt3 Pt2 114.5(3) . . ?
C2 Pt3 Pt2 48.7(3) . . ?
P3 Pt3 Pt2 146.85(8) . . ?
C3 Pt3 Pt1 55.3(3) . . ?
C2 Pt3 Pt1 109.3(3) . . ?
P3 Pt3 Pt1 152.20(8) . . ?
Pt2 Pt3 Pt1 60.645(16) . . ?
C18 P1 C12 102.1(5) . . ?
C18 P1 C6 101.8(5) . . ?
C12 P1 C6 108.5(5) . . ?
C18 P1 Pt1 114.5(4) . . ?
C12 P1 Pt1 115.0(4) . . ?
C6 P1 Pt1 113.5(3) . . ?
C36 P2 C30 104.5(6) . . ?
C36 P2 C24 111.5(6) . . ?
C30 P2 C24 103.8(5) . . ?
C36 P2 Pt2 111.7(4) . . ?
C30 P2 Pt2 112.8(4) . . ?
C24 P2 Pt2 112.0(4) . . ?
C42 P3 C54 109.8(5) . . ?
C42 P3 C48 105.8(5) . . ?
C54 P3 C48 105.4(5) . . ?
C42 P3 Pt3 113.7(3) . . ?
C54 P3 Pt3 110.7(3) . . ?
C48 P3 Pt3 111.1(4) . . ?
O1 C1 Pt2 153.4(11) . . ?
O1 C1 Pt1 127.2(10) . . ?
Pt2 C1 Pt1 79.4(4) . . ?
O2 C2 Pt2 147.7(10) . . ?
O2 C2 Pt3 132.4(9) . . ?
Pt2 C2 Pt3 79.2(4) . . ?
O3 C3 Pt3 149.5(10) . . ?
O3 C3 Pt1 130.6(9) . . ?
Pt3 C3 Pt1 79.2(4) . . ?
C5 C4 Pt1 114.9(10) . . ?
C5 C4 H4A 108.5 . . ?
Pt1 C4 H4A 108.5 . . ?
C5 C4 H4B 108.5 . . ?
Pt1 C4 H4B 108.5 . . ?
H4A C4 H4B 107.5 . . ?
N1 C5 C4 174.5(19) . . ?
C11 C6 C7 111.0(9) . . ?
C11 C6 P1 116.3(8) . . ?
C7 C6 P1 115.2(9) . . ?
C11 C6 H6 104.3 . . ?
C7 C6 H6 104.3 . . ?
P1 C6 H6 104.3 . . ?
C8 C7 C6 111.3(11) . . ?
C8 C7 H7A 109.4 . . ?
C6 C7 H7A 109.4 . . ?
C8 C7 H7B 109.4 . . ?
C6 C7 H7B 109.4 . . ?
H7A C7 H7B 108.0 . . ?
C9 C8 C7 113.3(11) . . ?
C9 C8 H8A 108.9 . . ?
C7 C8 H8A 108.9 . . ?
C9 C8 H8B 108.9 . . ?
C7 C8 H8B 108.9 . . ?
H8A C8 H8B 107.7 . . ?
C8 C9 C10 112.8(11) . . ?
C8 C9 H9A 109.0 . . ?
C10 C9 H9A 109.0 . . ?
C8 C9 H9B 109.0 . . ?
C10 C9 H9B 109.0 . . ?
H9A C9 H9B 107.8 . . ?
C9 C10 C11 108.9(11) . . ?
C9 C10 H10A 109.9 . . ?
C11 C10 H10A 109.9 . . ?
C9 C10 H10B 109.9 . . ?
C11 C10 H10B 109.9 . . ?
H10A C10 H10B 108.3 . . ?
C6 C11 C10 112.4(10) . . ?
C6 C11 H11A 109.1 . . ?
C10 C11 H11A 109.1 . . ?
C6 C11 H11B 109.1 . . ?
C10 C11 H11B 109.1 . . ?
H11A C11 H11B 107.9 . . ?
C13 C12 C17 109.6(9) . . ?
C13 C12 P1 114.4(8) . . ?
C17 C12 P1 116.8(8) . . ?
C13 C12 H12 104.9 . . ?
C17 C12 H12 104.9 . . ?
P1 C12 H12 104.9 . . ?
C12 C13 C14 110.5(10) . . ?
C12 C13 H13A 109.6 . . ?
C14 C13 H13A 109.6 . . ?
C12 C13 H13B 109.6 . . ?
C14 C13 H13B 109.6 . . ?
H13A C13 H13B 108.1 . . ?
C13 C14 C15 110.6(11) . . ?
C13 C14 H14A 109.5 . . ?
C15 C14 H14A 109.5 . . ?
C13 C14 H14B 109.5 . . ?
C15 C14 H14B 109.5 . . ?
H14A C14 H14B 108.1 . . ?
C16 C15 C14 111.6(11) . . ?
C16 C15 H15A 109.3 . . ?
C14 C15 H15A 109.3 . . ?
C16 C15 H15B 109.3 . . ?
C14 C15 H15B 109.3 . . ?
H15A C15 H15B 108.0 . . ?
C15 C16 C17 112.7(10) . . ?
C15 C16 H16A 109.1 . . ?
C17 C16 H16A 109.1 . . ?
C15 C16 H16B 109.1 . . ?
C17 C16 H16B 109.1 . . ?
H16A C16 H16B 107.8 . . ?
C16 C17 C12 108.8(10) . . ?
C16 C17 H17A 109.9 . . ?
C12 C17 H17A 109.9 . . ?
C16 C17 H17B 109.9 . . ?
C12 C17 H17B 109.9 . . ?
H17A C17 H17B 108.3 . . ?
C19 C18 C23 110.1(9) . . ?
C19 C18 P1 112.8(8) . . ?
C23 C18 P1 111.2(7) . . ?
C19 C18 H18 107.5 . . ?
C23 C18 H18 107.5 . . ?
P1 C18 H18 107.5 . . ?
C20 C19 C18 111.7(11) . . ?
C20 C19 H19A 109.3 . . ?
C18 C19 H19A 109.3 . . ?
C20 C19 H19B 109.3 . . ?
C18 C19 H19B 109.3 . . ?
H19A C19 H19B 107.9 . . ?
C19 C20 C21 112.3(11) . . ?
C19 C20 H20A 109.1 . . ?
C21 C20 H20A 109.1 . . ?
C19 C20 H20B 109.1 . . ?
C21 C20 H20B 109.1 . . ?
H20A C20 H20B 107.9 . . ?
C22 C21 C20 111.1(11) . . ?
C22 C21 H21A 109.4 . . ?
C20 C21 H21A 109.4 . . ?
C22 C21 H21B 109.4 . . ?
C20 C21 H21B 109.4 . . ?
H21A C21 H21B 108.0 . . ?
C21 C22 C23 109.5(12) . . ?
C21 C22 H22A 109.8 . . ?
C23 C22 H22A 109.8 . . ?
C21 C22 H22B 109.8 . . ?
C23 C22 H22B 109.8 . . ?
H22A C22 H22B 108.2 . . ?
C18 C23 C22 109.5(9) . . ?
C18 C23 H23A 109.8 . . ?
C22 C23 H23A 109.8 . . ?
C18 C23 H23B 109.8 . . ?
C22 C23 H23B 109.8 . . ?
H23A C23 H23B 108.2 . . ?
C25 C24 C29 112.7(11) . . ?
C25 C24 P2 112.8(8) . . ?
C29 C24 P2 114.1(8) . . ?
C25 C24 H24 105.4 . . ?
C29 C24 H24 105.4 . . ?
P2 C24 H24 105.4 . . ?
C24 C25 C26 109.0(11) . . ?
C24 C25 H25A 109.9 . . ?
C26 C25 H25A 109.9 . . ?
C24 C25 H25B 109.9 . . ?
C26 C25 H25B 109.9 . . ?
H25A C25 H25B 108.3 . . ?
C25 C26 C27 111.4(12) . . ?
C25 C26 H26A 109.3 . . ?
C27 C26 H26A 109.3 . . ?
C25 C26 H26B 109.3 . . ?
C27 C26 H26B 109.3 . . ?
H26A C26 H26B 108.0 . . ?
C28 C27 C26 110.6(12) . . ?
C28 C27 H27A 109.5 . . ?
C26 C27 H27A 109.5 . . ?
C28 C27 H27B 109.5 . . ?
C26 C27 H27B 109.5 . . ?
H27A C27 H27B 108.1 . . ?
C27 C28 C29 112.5(11) . . ?
C27 C28 H28A 109.1 . . ?
C29 C28 H28A 109.1 . . ?
C27 C28 H28B 109.1 . . ?
C29 C28 H28B 109.1 . . ?
H28A C28 H28B 107.8 . . ?
C24 C29 C28 106.9(10) . . ?
C24 C29 H29A 110.3 . . ?
C28 C29 H29A 110.3 . . ?
C24 C29 H29B 110.3 . . ?
C28 C29 H29B 110.3 . . ?
H29A C29 H29B 108.6 . . ?
C31 C30 C35 109.5(11) . . ?
C31 C30 P2 111.5(9) . . ?
C35 C30 P2 112.1(8) . . ?
C31 C30 H30 107.8 . . ?
C35 C30 H30 107.8 . . ?
P2 C30 H30 107.8 . . ?
C32 C31 C30 112.9(10) . . ?
C32 C31 H31A 109.0 . . ?
C30 C31 H31A 109.0 . . ?
C32 C31 H31B 109.0 . . ?
C30 C31 H31B 109.0 . . ?
H31A C31 H31B 107.8 . . ?
C31 C32 C33 111.2(11) . . ?
C31 C32 H32A 109.4 . . ?
C33 C32 H32A 109.4 . . ?
C31 C32 H32B 109.4 . . ?
C33 C32 H32B 109.4 . . ?
H32A C32 H32B 108.0 . . ?
C32 C33 C34 109.6(13) . . ?
C32 C33 H33A 109.8 . . ?
C34 C33 H33A 109.8 . . ?
C32 C33 H33B 109.8 . . ?
C34 C33 H33B 109.8 . . ?
H33A C33 H33B 108.2 . . ?
C35 C34 C33 112.2(12) . . ?
C35 C34 H34A 109.2 . . ?
C33 C34 H34A 109.2 . . ?
C35 C34 H34B 109.2 . . ?
C33 C34 H34B 109.2 . . ?
H34A C34 H34B 107.9 . . ?
C30 C35 C34 110.0(10) . . ?
C30 C35 H35A 109.7 . . ?
C34 C35 H35A 109.7 . . ?
C30 C35 H35B 109.7 . . ?
C34 C35 H35B 109.7 . . ?
H35A C35 H35B 108.2 . . ?
C37 C36 C41 109.4(11) . . ?
C37 C36 P2 118.6(8) . . ?
C41 C36 P2 112.8(9) . . ?
C37 C36 H36 104.9 . . ?
C41 C36 H36 104.9 . . ?
P2 C36 H36 104.9 . . ?
C36 C37 C38 111.9(11) . . ?
C36 C37 H37A 109.2 . . ?
C38 C37 H37A 109.2 . . ?
C36 C37 H37B 109.2 . . ?
C38 C37 H37B 109.2 . . ?
H37A C37 H37B 107.9 . . ?
C37 C38 C39 109.8(13) . . ?
C37 C38 H38A 109.7 . . ?
C39 C38 H38A 109.7 . . ?
C37 C38 H38B 109.7 . . ?
C39 C38 H38B 109.7 . . ?
H38A C38 H38B 108.2 . . ?
C40 C39 C38 110.6(13) . . ?
C40 C39 H39A 109.5 . . ?
C38 C39 H39A 109.5 . . ?
C40 C39 H39B 109.5 . . ?
C38 C39 H39B 109.5 . . ?
H39A C39 H39B 108.1 . . ?
C39 C40 C41 112.3(11) . . ?
C39 C40 H40A 109.1 . . ?
C41 C40 H40A 109.1 . . ?
C39 C40 H40B 109.1 . . ?
C41 C40 H40B 109.1 . . ?
H40A C40 H40B 107.9 . . ?
C36 C41 C40 109.3(11) . . ?
C36 C41 H41A 109.8 . . ?
C40 C41 H41A 109.8 . . ?
C36 C41 H41B 109.8 . . ?
C40 C41 H41B 109.8 . . ?
H41A C41 H41B 108.3 . . ?
C47 C42 C43 109.9(10) . . ?
C47 C42 P3 119.1(8) . . ?
C43 C42 P3 114.0(8) . . ?
C47 C42 H42 104.0 . . ?
C43 C42 H42 104.0 . . ?
P3 C42 H42 104.0 . . ?
C44 C43 C42 111.8(12) . . ?
C44 C43 H43A 109.3 . . ?
C42 C43 H43A 109.3 . . ?
C44 C43 H43B 109.3 . . ?
C42 C43 H43B 109.3 . . ?
H43A C43 H43B 107.9 . . ?
C43 C44 C45 111.4(11) . . ?
C43 C44 H44A 109.3 . . ?
C45 C44 H44A 109.3 . . ?
C43 C44 H44B 109.3 . . ?
C45 C44 H44B 109.3 . . ?
H44A C44 H44B 108.0 . . ?
C46 C45 C44 112.7(11) . . ?
C46 C45 H45A 109.1 . . ?
C44 C45 H45A 109.1 . . ?
C46 C45 H45B 109.1 . . ?
C44 C45 H45B 109.1 . . ?
H45A C45 H45B 107.8 . . ?
C45 C46 C47 109.8(12) . . ?
C45 C46 H46A 109.7 . . ?
C47 C46 H46A 109.7 . . ?
C45 C46 H46B 109.7 . . ?
C47 C46 H46B 109.7 . . ?
H46A C46 H46B 108.2 . . ?
C42 C47 C46 111.3(10) . . ?
C42 C47 H47A 109.4 . . ?
C46 C47 H47A 109.4 . . ?
C42 C47 H47B 109.4 . . ?
C46 C47 H47B 109.4 . . ?
H47A C47 H47B 108.0 . . ?
C53 C48 C49 109.5(10) . . ?
C53 C48 P3 113.4(9) . . ?
C49 C48 P3 108.6(8) . . ?
C53 C48 H48 108.4 . . ?
C49 C48 H48 108.4 . . ?
P3 C48 H48 108.4 . . ?
C50 C49 C48 110.5(11) . . ?
C50 C49 H49A 109.6 . . ?
C48 C49 H49A 109.6 . . ?
C50 C49 H49B 109.6 . . ?
C48 C49 H49B 109.6 . . ?
H49A C49 H49B 108.1 . . ?
C51 C50 C49 109.6(13) . . ?
C51 C50 H50A 109.8 . . ?
C49 C50 H50A 109.8 . . ?
C51 C50 H50B 109.8 . . ?
C49 C50 H50B 109.8 . . ?
H50A C50 H50B 108.2 . . ?
C50 C51 C52 112.2(13) . . ?
C50 C51 H51A 109.2 . . ?
C52 C51 H51A 109.2 . . ?
C50 C51 H51B 109.2 . . ?
C52 C51 H51B 109.2 . . ?
H51A C51 H51B 107.9 . . ?
C53 C52 C51 109.4(12) . . ?
C53 C52 H52A 109.8 . . ?
C51 C52 H52A 109.8 . . ?
C53 C52 H52B 109.8 . . ?
C51 C52 H52B 109.8 . . ?
H52A C52 H52B 108.2 . . ?
C52 C53 C48 114.0(12) . . ?
C52 C53 H53A 108.8 . . ?
C48 C53 H53A 108.8 . . ?
C52 C53 H53B 108.8 . . ?
C48 C53 H53B 108.8 . . ?
H53A C53 H53B 107.6 . . ?
C59 C54 C55 110.8(10) . . ?
C59 C54 P3 113.1(8) . . ?
C55 C54 P3 116.5(8) . . ?
C59 C54 H54 105.0 . . ?
C55 C54 H54 105.1 . . ?
P3 C54 H54 105.1 . . ?
C56 C55 C54 110.1(10) . . ?
C56 C55 H55A 109.6 . . ?
C54 C55 H55A 109.6 . . ?
C56 C55 H55B 109.6 . . ?
C54 C55 H55B 109.6 . . ?
H55A C55 H55B 108.2 . . ?
C55 C56 C57 113.3(11) . . ?
C55 C56 H56A 108.9 . . ?
C57 C56 H56A 108.9 . . ?
C55 C56 H56B 108.9 . . ?
C57 C56 H56B 108.9 . . ?
H56A C56 H56B 107.7 . . ?
C56 C57 C58 109.4(10) . . ?
C56 C57 H57A 109.8 . . ?
C58 C57 H57A 109.8 . . ?
C56 C57 H57B 109.8 . . ?
C58 C57 H57B 109.8 . . ?
H57A C57 H57B 108.2 . . ?
C59 C58 C57 113.2(10) . . ?
C59 C58 H58A 108.9 . . ?
C57 C58 H58A 108.9 . . ?
C59 C58 H58B 108.9 . . ?
C57 C58 H58B 108.9 . . ?
H58A C58 H58B 107.8 . . ?
C58 C59 C54 110.8(11) . . ?
C58 C59 H59A 109.5 . . ?
C54 C59 H59A 109.5 . . ?
C58 C59 H59B 109.5 . . ?
C54 C59 H59B 109.5 . . ?
H59A C59 H59B 108.1 . . ?
C65 C60 C61 118.1(17) . . ?
C65 C60 C66 121.3(15) . . ?
C61 C60 C66 120.6(16) . . ?
C62 C61 C60 118.4(16) . . ?
C62 C61 H61 120.8 . . ?
C60 C61 H61 120.8 . . ?
C63 C62 C61 121.3(16) . . ?
C63 C62 H62 119.4 . . ?
C61 C62 H62 119.4 . . ?
C62 C63 C64 119.9(19) . . ?
C62 C63 H63 120.1 . . ?
C64 C63 H63 120.1 . . ?
C65 C64 C63 118.9(18) . . ?
C65 C64 H64 120.5 . . ?
C63 C64 H64 120.5 . . ?
C64 C65 C60 123.1(16) . . ?
C64 C65 H65 118.4 . . ?
C60 C65 H65 118.4 . . ?
C60 C66 H66A 109.5 . . ?
C60 C66 H66B 109.5 . . ?
H66A C66 H66B 109.5 . . ?
C60 C66 H66C 109.5 . . ?
H66A C66 H66C 109.5 . . ?
H66B C66 H66C 109.5 . . ?
C72 C67 C68 118.7(15) . . ?
C72 C67 C73 121.2(15) . . ?
C68 C67 C73 119.4(14) . . ?
C67 C68 C69 119.9(15) . . ?
C67 C68 H68 120.1 . . ?
C69 C68 H68 120.1 . . ?
C70 C69 C68 120.2(16) . . ?
C70 C69 H69 119.9 . . ?
C68 C69 H69 119.9 . . ?
C71 C70 C69 119.0(19) . . ?
C71 C70 H70 120.5 . . ?
C69 C70 H70 120.5 . . ?
C70 C71 C72 122(2) . . ?
C70 C71 H71 119.2 . . ?
C72 C71 H71 119.2 . . ?
C67 C72 C71 120.4(18) . . ?
C67 C72 H72 119.8 . . ?
C71 C72 H72 119.8 . . ?
C67 C73 H73A 109.5 . . ?
C67 C73 H73B 109.5 . . ?
H73A C73 H73B 109.5 . . ?
C67 C73 H73C 109.5 . . ?
H73A C73 H73C 109.5 . . ?
H73B C73 H73C 109.5 . . ?
C75A C74A C79A 120.0 . . ?
C75A C74A C80A 120.0(6) . . ?
C79A C74A C80A 120.0(6) . . ?
C74A C75A C76A 120.0 . . ?
C77A C76A C75A 120.0 . . ?
C78A C77A C76A 120.0 . . ?
C77A C78A C79A 120.0 . . ?
C78A C79A C74A 120.0 . . ?
C75B C74B C79B 120.0 . . ?
C75B C74B C80B 120.2(5) . . ?
C79B C74B C80B 119.8(5) . . ?
C74B C75B C76B 120.0 . . ?
C77B C76B C75B 120.0 . . ?
C78B C77B C76B 120.0 . . ?
C77B C78B C79B 120.0 . . ?
C78B C79B C74B 120.0 . . ?
C82 C81 C84 128(2) . . ?
C82 C81 C83 111.5(16) . . ?
C84 C81 C83 120(2) . . ?
C83 C82 C81 122(3) 2_655 . ?
C82 C83 C81 126(3) 2_655 . ?

loop_
_geom_bond_atom_site_label_1
_geom_bond_atom_site_label_2
_geom_bond_distance
_geom_bond_site_symmetry_2
_geom_bond_publ_flag
Pt1 C4 2.177(12) . ?
Pt1 C3 2.288(11) . ?
Pt1 C1 2.330(12) . ?
Pt1 P1 2.360(3) . ?
Pt1 I1 2.7289(10) . ?
Pt1 Pt3 2.7340(6) . ?
Pt1 Pt2 2.7369(6) . ?
Pt2 C1 1.925(12) . ?
Pt2 C2 2.055(12) . ?
Pt2 P2 2.287(3) . ?
Pt2 Pt3 2.6864(6) . ?
Pt3 C3 1.983(12) . ?
Pt3 C2 2.159(12) . ?
Pt3 P3 2.273(3) . ?
P1 C18 1.863(11) . ?
P1 C12 1.865(12) . ?
P1 C6 1.879(12) . ?
P2 C36 1.839(12) . ?
P2 C30 1.853(13) . ?
P2 C24 1.864(11) . ?
P3 C42 1.846(11) . ?
P3 C54 1.851(11) . ?
P3 C48 1.864(13) . ?
O1 C1 1.143(14) . ?
O2 C2 1.090(13) . ?
O3 C3 1.151(13) . ?
N1 C5 1.22(2) . ?
C4 C5 1.28(2) . ?
C4 H4A 0.9900 . ?
C4 H4B 0.9900 . ?
C6 C11 1.499(16) . ?
C6 C7 1.514(14) . ?
C6 H6 1.0000 . ?
C7 C8 1.501(18) . ?
C7 H7A 0.9900 . ?
C7 H7B 0.9900 . ?
C8 C9 1.499(19) . ?
C8 H8A 0.9900 . ?
C8 H8B 0.9900 . ?
C9 C10 1.539(17) . ?
C9 H9A 0.9900 . ?
C9 H9B 0.9900 . ?
C10 C11 1.540(17) . ?
C10 H10A 0.9900 . ?
C10 H10B 0.9900 . ?
C11 H11A 0.9900 . ?
C11 H11B 0.9900 . ?
C12 C13 1.525(15) . ?
C12 C17 1.572(15) . ?
C12 H12 1.0000 . ?
C13 C14 1.529(18) . ?
C13 H13A 0.9900 . ?
C13 H13B 0.9900 . ?
C14 C15 1.546(17) . ?
C14 H14A 0.9900 . ?
C14 H14B 0.9900 . ?
C15 C16 1.488(17) . ?
C15 H15A 0.9900 . ?
C15 H15B 0.9900 . ?
C16 C17 1.539(17) . ?
C16 H16A 0.9900 . ?
C16 H16B 0.9900 . ?
C17 H17A 0.9900 . ?
C17 H17B 0.9900 . ?
C18 C19 1.546(15) . ?
C18 C23 1.556(16) . ?
C18 H18 1.0000 . ?
C19 C20 1.505(17) . ?
C19 H19A 0.9900 . ?
C19 H19B 0.9900 . ?
C20 C21 1.551(19) . ?
C20 H20A 0.9900 . ?
C20 H20B 0.9900 . ?
C21 C22 1.530(18) . ?
C21 H21A 0.9900 . ?
C21 H21B 0.9900 . ?
C22 C23 1.567(17) . ?
C22 H22A 0.9900 . ?
C22 H22B 0.9900 . ?
C23 H23A 0.9900 . ?
C23 H23B 0.9900 . ?
C24 C25 1.505(19) . ?
C24 C29 1.564(15) . ?
C24 H24 1.0000 . ?
C25 C26 1.529(18) . ?
C25 H25A 0.9900 . ?
C25 H25B 0.9900 . ?
C26 C27 1.539(18) . ?
C26 H26A 0.9900 . ?
C26 H26B 0.9900 . ?
C27 C28 1.49(2) . ?
C27 H27A 0.9900 . ?
C27 H27B 0.9900 . ?
C28 C29 1.566(16) . ?
C28 H28A 0.9900 . ?
C28 H28B 0.9900 . ?
C29 H29A 0.9900 . ?
C29 H29B 0.9900 . ?
C30 C31 1.524(16) . ?
C30 C35 1.534(17) . ?
C30 H30 1.0000 . ?
C31 C32 1.524(18) . ?
C31 H31A 0.9900 . ?
C31 H31B 0.9900 . ?
C32 C33 1.524(18) . ?
C32 H32A 0.9900 . ?
C32 H32B 0.9900 . ?
C33 C34 1.547(19) . ?
C33 H33A 0.9900 . ?
C33 H33B 0.9900 . ?
C34 C35 1.54(2) . ?
C34 H34A 0.9900 . ?
C34 H34B 0.9900 . ?
C35 H35A 0.9900 . ?
C35 H35B 0.9900 . ?
C36 C37 1.511(17) . ?
C36 C41 1.525(18) . ?
C36 H36 1.0000 . ?
C37 C38 1.529(18) . ?
C37 H37A 0.9900 . ?
C37 H37B 0.9900 . ?
C38 C39 1.53(2) . ?
C38 H38A 0.9900 . ?
C38 H38B 0.9900 . ?
C39 C40 1.464(18) . ?
C39 H39A 0.9900 . ?
C39 H39B 0.9900 . ?
C40 C41 1.555(18) . ?
C40 H40A 0.9900 . ?
C40 H40B 0.9900 . ?
C41 H41A 0.9900 . ?
C41 H41B 0.9900 . ?
C42 C47 1.526(15) . ?
C42 C43 1.535(19) . ?
C42 H42 1.0000 . ?
C43 C44 1.503(18) . ?
C43 H43A 0.9900 . ?
C43 H43B 0.9900 . ?
C44 C45 1.554(17) . ?
C44 H44A 0.9900 . ?
C44 H44B 0.9900 . ?
C45 C46 1.49(2) . ?
C45 H45A 0.9900 . ?
C45 H45B 0.9900 . ?
C46 C47 1.528(18) . ?
C46 H46A 0.9900 . ?
C46 H46B 0.9900 . ?
C47 H47A 0.9900 . ?
C47 H47B 0.9900 . ?
C48 C53 1.516(17) . ?
C48 C49 1.551(16) . ?
C48 H48 1.0000 . ?
C49 C50 1.55(2) . ?
C49 H49A 0.9900 . ?
C49 H49B 0.9900 . ?
C50 C51 1.504(19) . ?
C50 H50A 0.9900 . ?
C50 H50B 0.9900 . ?
C51 C52 1.511(19) . ?
C51 H51A 0.9900 . ?
C51 H51B 0.9900 . ?
C52 C53 1.50(2) . ?
C52 H52A 0.9900 . ?
C52 H52B 0.9900 . ?
C53 H53A 0.9900 . ?
C53 H53B 0.9900 . ?
C54 C59 1.518(18) . ?
C54 C55 1.545(14) . ?
C54 H54 1.0000 . ?
C55 C56 1.520(17) . ?
C55 H55A 0.9900 . ?
C55 H55B 0.9900 . ?
C56 C57 1.536(18) . ?
C56 H56A 0.9900 . ?
C56 H56B 0.9900 . ?
C57 C58 1.546(15) . ?
C57 H57A 0.9900 . ?
C57 H57B 0.9900 . ?
C58 C59 1.512(17) . ?
C58 H58A 0.9900 . ?
C58 H58B 0.9900 . ?
C59 H59A 0.9900 . ?
C59 H59B 0.9900 . ?
C60 C65 1.39(2) . ?
C60 C61 1.40(2) . ?
C60 C66 1.50(2) . ?
C61 C62 1.38(2) . ?
C61 H61 0.9500 . ?
C62 C63 1.38(2) . ?
C62 H62 0.9500 . ?
C63 C64 1.38(2) . ?
C63 H63 0.9500 . ?
C64 C65 1.33(2) . ?
C64 H64 0.9500 . ?
C65 H65 0.9500 . ?
C66 H66A 0.9800 . ?
C66 H66B 0.9800 . ?
C66 H66C 0.9800 . ?
C67 C72 1.36(2) . ?
C67 C68 1.39(2) . ?
C67 C73 1.51(2) . ?
C68 C69 1.40(2) . ?
C68 H68 0.9500 . ?
C69 C70 1.37(2) . ?
C69 H69 0.9500 . ?
C70 C71 1.36(2) . ?
C70 H70 0.9500 . ?
C71 C72 1.38(3) . ?
C71 H71 0.9500 . ?
C72 H72 0.9500 . ?
C73 H73A 0.9800 . ?
C73 H73B 0.9800 . ?
C73 H73C 0.9800 . ?
C74A C75A 1.3900 . ?
C74A C79A 1.3900 . ?
C74A C80A 1.573(6) . ?
C75A C76A 1.3900 . ?
C76A C77A 1.3900 . ?
C77A C78A 1.3900 . ?
C78A C79A 1.3900 . ?
C74B C75B 1.3900 . ?
C74B C79B 1.3900 . ?
C74B C80B 1.575(6) . ?
C75B C76B 1.3900 . ?
C76B C77B 1.3900 . ?
C77B C78B 1.3900 . ?
C78B C79B 1.3900 . ?
C81 C82 1.41(3) . ?
C81 C84 1.489(10) . ?
C81 C83 1.52(3) . ?
C82 C83 1.10(3) 2_655 ?
C83 C82 1.10(3) 2_655 ?

loop_
_geom_torsion_atom_site_label_1
_geom_torsion_atom_site_label_2
_geom_torsion_atom_site_label_3
_geom_torsion_atom_site_label_4
_geom_torsion
_geom_torsion_site_symmetry_1
_geom_torsion_site_symmetry_2
_geom_torsion_site_symmetry_3
_geom_torsion_site_symmetry_4
_geom_torsion_publ_flag
C4 Pt1 Pt2 C1 -79.1(6) . . . . ?
C3 Pt1 Pt2 C1 -165.7(6) . . . . ?
P1 Pt1 Pt2 C1 23.9(5) . . . . ?
I1 Pt1 Pt2 C1 102.5(5) . . . . ?
Pt3 Pt1 Pt2 C1 -176.2(5) . . . . ?
C4 Pt1 Pt2 C2 94.9(5) . . . . ?
C3 Pt1 Pt2 C2 8.3(5) . . . . ?
C1 Pt1 Pt2 C2 174.0(6) . . . . ?
P1 Pt1 Pt2 C2 -162.1(4) . . . . ?
I1 Pt1 Pt2 C2 -83.5(4) . . . . ?
Pt3 Pt1 Pt2 C2 -2.2(4) . . . . ?
C4 Pt1 Pt2 P2 -83.5(3) . . . . ?
C3 Pt1 Pt2 P2 -170.1(4) . . . . ?
C1 Pt1 Pt2 P2 -4.4(6) . . . . ?
P1 Pt1 Pt2 P2 19.5(3) . . . . ?
I1 Pt1 Pt2 P2 98.1(2) . . . . ?
Pt3 Pt1 Pt2 P2 179.4(2) . . . . ?
C4 Pt1 Pt2 Pt3 97.2(3) . . . . ?
C3 Pt1 Pt2 Pt3 10.5(3) . . . . ?
C1 Pt1 Pt2 Pt3 176.2(5) . . . . ?
P1 Pt1 Pt2 Pt3 -159.85(17) . . . . ?
I1 Pt1 Pt2 Pt3 -81.31(2) . . . . ?
C1 Pt2 Pt3 C3 -9.5(6) . . . . ?
C2 Pt2 Pt3 C3 164.4(6) . . . . ?
P2 Pt2 Pt3 C3 167.4(4) . . . . ?
Pt1 Pt2 Pt3 C3 -13.1(4) . . . . ?
C1 Pt2 Pt3 C2 -173.9(7) . . . . ?
P2 Pt2 Pt3 C2 3.0(5) . . . . ?
Pt1 Pt2 Pt3 C2 -177.4(5) . . . . ?
C1 Pt2 Pt3 P3 177.7(5) . . . . ?
C2 Pt2 Pt3 P3 -8.4(5) . . . . ?
P2 Pt2 Pt3 P3 -5.4(2) . . . . ?
Pt1 Pt2 Pt3 P3 174.17(16) . . . . ?
C1 Pt2 Pt3 Pt1 3.5(5) . . . . ?
C2 Pt2 Pt3 Pt1 177.4(5) . . . . ?
P2 Pt2 Pt3 Pt1 -179.56(15) . . . . ?
C4 Pt1 Pt3 C3 77.5(5) . . . . ?
C1 Pt1 Pt3 C3 162.9(6) . . . . ?
P1 Pt1 Pt3 C3 -30.7(5) . . . . ?
I1 Pt1 Pt3 C3 -109.2(5) . . . . ?
Pt2 Pt1 Pt3 C3 165.5(5) . . . . ?
C4 Pt1 Pt3 C2 -86.0(5) . . . . ?
C3 Pt1 Pt3 C2 -163.5(6) . . . . ?
C1 Pt1 Pt3 C2 -0.6(5) . . . . ?
P1 Pt1 Pt3 C2 165.9(4) . . . . ?
I1 Pt1 Pt3 C2 87.3(4) . . . . ?
Pt2 Pt1 Pt3 C2 2.1(4) . . . . ?
C4 Pt1 Pt3 P3 98.8(3) . . . . ?
C3 Pt1 Pt3 P3 21.3(5) . . . . ?
C1 Pt1 Pt3 P3 -175.8(4) . . . . ?
P1 Pt1 Pt3 P3 -9.4(2) . . . . ?
I1 Pt1 Pt3 P3 -87.91(18) . . . . ?
Pt2 Pt1 Pt3 P3 -173.16(18) . . . . ?
C4 Pt1 Pt3 Pt2 -88.1(3) . . . . ?
C3 Pt1 Pt3 Pt2 -165.5(5) . . . . ?
C1 Pt1 Pt3 Pt2 -2.7(4) . . . . ?
P1 Pt1 Pt3 Pt2 163.80(14) . . . . ?
I1 Pt1 Pt3 Pt2 85.25(2) . . . . ?
C4 Pt1 P1 C18 97.6(5) . . . . ?
C3 Pt1 P1 C18 -175.3(5) . . . . ?
C1 Pt1 P1 C18 12.5(6) . . . . ?
I1 Pt1 P1 C18 -79.9(4) . . . . ?
Pt3 Pt1 P1 C18 -153.3(4) . . . . ?
Pt2 Pt1 P1 C18 -4.9(5) . . . . ?
C4 Pt1 P1 C12 -20.2(5) . . . . ?
C3 Pt1 P1 C12 66.9(5) . . . . ?
C1 Pt1 P1 C12 -105.3(5) . . . . ?
I1 Pt1 P1 C12 162.2(4) . . . . ?
Pt3 Pt1 P1 C12 88.8(4) . . . . ?
Pt2 Pt1 P1 C12 -122.8(4) . . . . ?
C4 Pt1 P1 C6 -146.1(5) . . . . ?
C3 Pt1 P1 C6 -59.0(5) . . . . ?
C1 Pt1 P1 C6 128.8(5) . . . . ?
I1 Pt1 P1 C6 36.4(4) . . . . ?
Pt3 Pt1 P1 C6 -37.0(5) . . . . ?
Pt2 Pt1 P1 C6 111.4(4) . . . . ?
C1 Pt2 P2 C36 -142.7(6) . . . . ?
C2 Pt2 P2 C36 42.5(6) . . . . ?
Pt3 Pt2 P2 C36 40.1(5) . . . . ?
Pt1 Pt2 P2 C36 -139.0(5) . . . . ?
C1 Pt2 P2 C30 99.9(6) . . . . ?
C2 Pt2 P2 C30 -74.9(5) . . . . ?
Pt3 Pt2 P2 C30 -77.3(4) . . . . ?
Pt1 Pt2 P2 C30 103.7(4) . . . . ?
C1 Pt2 P2 C24 -16.7(6) . . . . ?
C2 Pt2 P2 C24 168.4(6) . . . . ?
Pt3 Pt2 P2 C24 166.0(4) . . . . ?
Pt1 Pt2 P2 C24 -13.0(5) . . . . ?
C3 Pt3 P3 C42 161.3(6) . . . . ?
C2 Pt3 P3 C42 -31.7(6) . . . . ?
Pt2 Pt3 P3 C42 -25.4(5) . . . . ?
Pt1 Pt3 P3 C42 143.7(4) . . . . ?
C3 Pt3 P3 C54 37.2(6) . . . . ?
C2 Pt3 P3 C54 -155.9(5) . . . . ?
Pt2 Pt3 P3 C54 -149.5(4) . . . . ?
Pt1 Pt3 P3 C54 19.6(5) . . . . ?
C3 Pt3 P3 C48 -79.6(5) . . . . ?
C2 Pt3 P3 C48 87.4(5) . . . . ?
Pt2 Pt3 P3 C48 93.8(4) . . . . ?
Pt1 Pt3 P3 C48 -97.2(4) . . . . ?
C2 Pt2 C1 O1 152(2) . . . . ?
P2 Pt2 C1 O1 -2(3) . . . . ?
Pt3 Pt2 C1 O1 176(3) . . . . ?
Pt1 Pt2 C1 O1 180(3) . . . . ?
C2 Pt2 C1 Pt1 -28(3) . . . . ?
P2 Pt2 C1 Pt1 178.2(2) . . . . ?
Pt3 Pt2 C1 Pt1 -3.7(5) . . . . ?
C4 Pt1 C1 O1 -80.6(14) . . . . ?
C3 Pt1 C1 O1 -155.3(11) . . . . ?
P1 Pt1 C1 O1 11.4(15) . . . . ?
I1 Pt1 C1 O1 106.3(14) . . . . ?
Pt3 Pt1 C1 O1 -176.7(13) . . . . ?
Pt2 Pt1 C1 O1 -180.0(17) . . . . ?
C4 Pt1 C1 Pt2 99.4(5) . . . . ?
C3 Pt1 C1 Pt2 24.6(10) . . . . ?
P1 Pt1 C1 Pt2 -168.6(3) . . . . ?
I1 Pt1 C1 Pt2 -73.7(4) . . . . ?
Pt3 Pt1 C1 Pt2 3.3(4) . . . . ?
C1 Pt2 C2 O2 -163(2) . . . . ?
P2 Pt2 C2 O2 -9(2) . . . . ?
Pt3 Pt2 C2 O2 170(2) . . . . ?
Pt1 Pt2 C2 O2 172(2) . . . . ?
C1 Pt2 C2 Pt3 28(3) . . . . ?
P2 Pt2 C2 Pt3 -178.2(3) . . . . ?
Pt1 Pt2 C2 Pt3 2.4(4) . . . . ?
C3 Pt3 C2 O2 144.9(14) . . . . ?
P3 Pt3 C2 O2 2.9(15) . . . . ?
Pt2 Pt3 C2 O2 -172.5(17) . . . . ?
Pt1 Pt3 C2 O2 -174.9(14) . . . . ?
C3 Pt3 C2 Pt2 -42.6(15) . . . . ?
P3 Pt3 C2 Pt2 175.4(3) . . . . ?
Pt1 Pt3 C2 Pt2 -2.4(4) . . . . ?
C2 Pt3 C3 O3 -122(2) . . . . ?
P3 Pt3 C3 O3 20(2) . . . . ?
Pt2 Pt3 C3 O3 -155.5(19) . . . . ?
Pt1 Pt3 C3 O3 -169(2) . . . . ?
C2 Pt3 C3 Pt1 47.8(15) . . . . ?
P3 Pt3 C3 Pt1 -170.1(2) . . . . ?
Pt2 Pt3 C3 Pt1 13.9(4) . . . . ?
C4 Pt1 C3 O3 69.0(13) . . . . ?
C1 Pt1 C3 O3 143.0(12) . . . . ?
P1 Pt1 C3 O3 -24.2(14) . . . . ?
I1 Pt1 C3 O3 -119.7(13) . . . . ?
Pt3 Pt1 C3 O3 172.9(16) . . . . ?
Pt2 Pt1 C3 O3 160.3(12) . . . . ?
C4 Pt1 C3 Pt3 -104.0(4) . . . . ?
C1 Pt1 C3 Pt3 -29.9(9) . . . . ?
P1 Pt1 C3 Pt3 162.8(3) . . . . ?
I1 Pt1 C3 Pt3 67.4(3) . . . . ?
Pt2 Pt1 C3 Pt3 -12.7(4) . . . . ?
C3 Pt1 C4 C5 66.9(11) . . . . ?
C1 Pt1 C4 C5 -79.2(11) . . . . ?
P1 Pt1 C4 C5 170.3(10) . . . . ?
I1 Pt1 C4 C5 -26(3) . . . . ?
Pt3 Pt1 C4 C5 22.7(11) . . . . ?
Pt2 Pt1 C4 C5 -36.2(11) . . . . ?
Pt1 C4 C5 N1 155(19) . . . . ?
C18 P1 C6 C11 -55.9(10) . . . . ?
C12 P1 C6 C11 51.3(10) . . . . ?
Pt1 P1 C6 C11 -179.4(7) . . . . ?
C18 P1 C6 C7 171.8(8) . . . . ?
C12 P1 C6 C7 -81.0(9) . . . . ?
Pt1 P1 C6 C7 48.3(9) . . . . ?
C11 C6 C7 C8 55.1(14) . . . . ?
P1 C6 C7 C8 -170.2(9) . . . . ?
C6 C7 C8 C9 -53.1(15) . . . . ?
C7 C8 C9 C10 52.6(17) . . . . ?
C8 C9 C10 C11 -52.1(15) . . . . ?
C7 C6 C11 C10 -57.5(14) . . . . ?
P1 C6 C11 C10 168.3(8) . . . . ?
C9 C10 C11 C6 55.1(13) . . . . ?
C18 P1 C12 C13 169.4(9) . . . . ?
C6 P1 C12 C13 62.4(10) . . . . ?
Pt1 P1 C12 C13 -66.0(10) . . . . ?
C18 P1 C12 C17 39.5(9) . . . . ?
C6 P1 C12 C17 -67.5(9) . . . . ?
Pt1 P1 C12 C17 164.1(7) . . . . ?
C17 C12 C13 C14 -59.6(13) . . . . ?
P1 C12 C13 C14 167.0(9) . . . . ?
C12 C13 C14 C15 57.4(14) . . . . ?
C13 C14 C15 C16 -54.8(14) . . . . ?
C14 C15 C16 C17 55.4(15) . . . . ?
C15 C16 C17 C12 -56.6(13) . . . . ?
C13 C12 C17 C16 58.0(12) . . . . ?
P1 C12 C17 C16 -169.9(8) . . . . ?
C12 P1 C18 C19 56.0(9) . . . . ?
C6 P1 C18 C19 168.2(8) . . . . ?
Pt1 P1 C18 C19 -68.9(8) . . . . ?
C12 P1 C18 C23 -179.6(8) . . . . ?
C6 P1 C18 C23 -67.5(9) . . . . ?
Pt1 P1 C18 C23 55.4(9) . . . . ?
C23 C18 C19 C20 56.2(13) . . . . ?
P1 C18 C19 C20 -178.9(9) . . . . ?
C18 C19 C20 C21 -54.2(15) . . . . ?
C19 C20 C21 C22 55.2(16) . . . . ?
C20 C21 C22 C23 -57.1(15) . . . . ?
C19 C18 C23 C22 -58.4(13) . . . . ?
P1 C18 C23 C22 175.7(8) . . . . ?
C21 C22 C23 C18 59.3(13) . . . . ?
C36 P2 C24 C25 63.4(10) . . . . ?
C30 P2 C24 C25 175.3(9) . . . . ?
Pt2 P2 C24 C25 -62.6(10) . . . . ?
C36 P2 C24 C29 -67.0(10) . . . . ?
C30 P2 C24 C29 45.0(10) . . . . ?
Pt2 P2 C24 C29 167.0(8) . . . . ?
C29 C24 C25 C26 -59.3(14) . . . . ?
P2 C24 C25 C26 169.6(9) . . . . ?
C24 C25 C26 C27 57.5(16) . . . . ?
C25 C26 C27 C28 -57.0(16) . . . . ?
C26 C27 C28 C29 56.9(15) . . . . ?
C25 C24 C29 C28 57.5(13) . . . . ?
P2 C24 C29 C28 -172.1(8) . . . . ?
C27 C28 C29 C24 -55.9(14) . . . . ?
C36 P2 C30 C31 175.1(8) . . . . ?
C24 P2 C30 C31 58.1(9) . . . . ?
Pt2 P2 C30 C31 -63.4(8) . . . . ?
C36 P2 C30 C35 -61.7(10) . . . . ?
C24 P2 C30 C35 -178.7(9) . . . . ?
Pt2 P2 C30 C35 59.8(9) . . . . ?
C35 C30 C31 C32 57.2(13) . . . . ?
P2 C30 C31 C32 -178.1(8) . . . . ?
C30 C31 C32 C33 -56.9(14) . . . . ?
C31 C32 C33 C34 54.4(15) . . . . ?
C32 C33 C34 C35 -55.9(16) . . . . ?
C31 C30 C35 C34 -56.4(14) . . . . ?
P2 C30 C35 C34 179.3(9) . . . . ?
C33 C34 C35 C30 57.4(15) . . . . ?
C30 P2 C36 C37 -57.4(12) . . . . ?
C24 P2 C36 C37 54.1(12) . . . . ?
Pt2 P2 C36 C37 -179.7(9) . . . . ?
C30 P2 C36 C41 172.7(9) . . . . ?
C24 P2 C36 C41 -75.8(10) . . . . ?
Pt2 P2 C36 C41 50.4(10) . . . . ?
C41 C36 C37 C38 -58.2(15) . . . . ?
P2 C36 C37 C38 170.4(10) . . . . ?
C36 C37 C38 C39 57.2(16) . . . . ?
C37 C38 C39 C40 -56.2(16) . . . . ?
C38 C39 C40 C41 57.4(17) . . . . ?
C37 C36 C41 C40 56.4(13) . . . . ?
P2 C36 C41 C40 -169.2(9) . . . . ?
C39 C40 C41 C36 -57.9(17) . . . . ?
C54 P3 C42 C47 -67.9(11) . . . . ?
C48 P3 C42 C47 45.4(11) . . . . ?
Pt3 P3 C42 C47 167.5(8) . . . . ?
C54 P3 C42 C43 64.4(9) . . . . ?
C48 P3 C42 C43 177.7(8) . . . . ?
Pt3 P3 C42 C43 -60.2(9) . . . . ?
C47 C42 C43 C44 -55.4(14) . . . . ?
P3 C42 C43 C44 168.0(8) . . . . ?
C42 C43 C44 C45 52.5(15) . . . . ?
C43 C44 C45 C46 -53.4(16) . . . . ?
C44 C45 C46 C47 55.4(14) . . . . ?
C43 C42 C47 C46 58.1(14) . . . . ?
P3 C42 C47 C46 -167.8(9) . . . . ?
C45 C46 C47 C42 -58.5(14) . . . . ?
C42 P3 C48 C53 -176.3(8) . . . . ?
C54 P3 C48 C53 -60.0(9) . . . . ?
Pt3 P3 C48 C53 60.0(9) . . . . ?
C42 P3 C48 C49 61.8(8) . . . . ?
C54 P3 C48 C49 178.1(7) . . . . ?
Pt3 P3 C48 C49 -62.0(8) . . . . ?
C53 C48 C49 C50 54.2(13) . . . . ?
P3 C48 C49 C50 178.5(8) . . . . ?
C48 C49 C50 C51 -56.7(14) . . . . ?
C49 C50 C51 C52 58.8(16) . . . . ?
C50 C51 C52 C53 -57.6(16) . . . . ?
C51 C52 C53 C48 56.0(15) . . . . ?
C49 C48 C53 C52 -55.1(14) . . . . ?
P3 C48 C53 C52 -176.5(9) . . . . ?
C42 P3 C54 C59 -74.4(9) . . . . ?
C48 P3 C54 C59 172.0(8) . . . . ?
Pt3 P3 C54 C59 51.8(9) . . . . ?
C42 P3 C54 C55 55.7(10) . . . . ?
C48 P3 C54 C55 -57.8(10) . . . . ?
Pt3 P3 C54 C55 -178.0(8) . . . . ?
C59 C54 C55 C56 -56.9(13) . . . . ?
P3 C54 C55 C56 171.8(9) . . . . ?
C54 C55 C56 C57 55.8(14) . . . . ?
C55 C56 C57 C58 -53.0(13) . . . . ?
C56 C57 C58 C59 52.8(15) . . . . ?
C57 C58 C59 C54 -56.0(14) . . . . ?
C55 C54 C59 C58 57.2(13) . . . . ?
P3 C54 C59 C58 -169.8(8) . . . . ?
C65 C60 C61 C62 0(2) . . . . ?
C66 C60 C61 C62 -179.9(16) . . . . ?
C60 C61 C62 C63 -1(2) . . . . ?
C61 C62 C63 C64 4(3) . . . . ?
C62 C63 C64 C65 -6(3) . . . . ?
C63 C64 C65 C60 5(3) . . . . ?
C61 C60 C65 C64 -2(3) . . . . ?
C66 C60 C65 C64 177.7(17) . . . . ?
C72 C67 C68 C69 -3(3) . . . . ?
C73 C67 C68 C69 -174.5(17) . . . . ?
C67 C68 C69 C70 3(3) . . . . ?
C68 C69 C70 C71 -4(3) . . . . ?
C69 C70 C71 C72 4(3) . . . . ?
C68 C67 C72 C71 4(3) . . . . ?
C73 C67 C72 C71 175(2) . . . . ?
C70 C71 C72 C67 -4(3) . . . . ?
C79A C74A C75A C76A 0.0 . . . . ?
C80A C74A C75A C76A -177(3) . . . . ?
C74A C75A C76A C77A 0.0 . . . . ?
C75A C76A C77A C78A 0.0 . . . . ?
C76A C77A C78A C79A 0.0 . . . . ?
C77A C78A C79A C74A 0.0 . . . . ?
C75A C74A C79A C78A 0.0 . . . . ?
C80A C74A C79A C78A 177(3) . . . . ?
C79B C74B C75B C76B 0.0 . . . . ?
C80B C74B C75B C76B -178(2) . . . . ?
C74B C75B C76B C77B 0.0 . . . . ?
C75B C76B C77B C78B 0.0 . . . . ?
C76B C77B C78B C79B 0.0 . . . . ?
C77B C78B C79B C74B 0.0 . . . . ?
C75B C74B C79B C78B 0.0 . . . . ?
C80B C74B C79B C78B 178(2) . . . . ?
C84 C81 C82 C83 174(4) . . . 2_655 ?
C83 C81 C82 C83 3(5) . . . 2_655 ?
C82 C81 C83 C82 -3(5) . . . 2_655 ?
C84 C81 C83 C82 -175(4) . . . 2_655 ?
